data_7057955
loop_
_publ_author_name
'Li, Rui-Xia'
'Zhou, Lin'
'Shi, Ping-Ping'
'Zheng, Xuan'
'Gao, Ji-Xing'
'Ye, Qiong'
'Fu, Da-Wei'

_publ_section_title
;
 High-temperature phase transitions, switchable dielectric behaviors and
 barocaloric effects in three new organic molecule-based crystals
;
_journal_issue 1
_journal_name_full 'New Journal of Chemistry'
_journal_page_first 154
_journal_paper_doi 10.1039/C8NJ03845G
_journal_volume 43
_journal_year 2019
_chemical_formula_moiety 'C6 H2 N3 O7, C5 H14 P'
_chemical_formula_sum 'C11 H16 N3 O7 P'
_chemical_formula_weight 333.24
_space_group_IT_number 14
_space_group_name_Hall '-P 2yn'
_space_group_name_H-M_alt 'P 1 21/n 1'
_symmetry_cell_setting monoclinic
_symmetry_space_group_name_Hall '-P 2yn'
_symmetry_space_group_name_H-M 'P 1 21/n 1'
_atom_sites_solution_hydrogens geom
_atom_sites_solution_primary direct
_atom_sites_solution_secondary difmap
_audit_creation_method SHELXL-97
_audit_update_record
;
2018-07-25 deposited with the CCDC.
2018-11-12 downloaded from the CCDC.
;
_cell_angle_alpha 90.00
_cell_angle_beta 100.830(8)
_cell_angle_gamma 90.00
_cell_formula_units_Z 4
_cell_length_a 11.325(5)
_cell_length_b 19.765(9)
_cell_length_c 6.921(3)
_cell_measurement_reflns_used 2788
_cell_measurement_temperature 223(2)
_cell_measurement_theta_max 27.47
_cell_measurement_theta_min 2.76
_cell_volume 1521.6(12)
_computing_structure_refinement 'SHELXL-97 (Sheldrick, 1997)'
_computing_structure_solution 'SHELXS-97 (Sheldrick, 1990)'
_diffrn_ambient_temperature 223(2)
_diffrn_measured_fraction_theta_full 0.993
_diffrn_measured_fraction_theta_max 0.993
_diffrn_measurement_device_type 'Rigaku, SCXmini'
_diffrn_measurement_method '\w scans'
_diffrn_radiation_monochromator graphite
_diffrn_radiation_source 'fine-focus sealed tube'
_diffrn_radiation_type MoK\a
_diffrn_radiation_wavelength 0.71073
_diffrn_reflns_av_R_equivalents 0.0538
_diffrn_reflns_av_sigmaI/netI 0.0587
_diffrn_reflns_limit_h_max 14
_diffrn_reflns_limit_h_min -14
_diffrn_reflns_limit_k_max 25
_diffrn_reflns_limit_k_min -25
_diffrn_reflns_limit_l_max 8
_diffrn_reflns_limit_l_min -8
_diffrn_reflns_number 11026
_diffrn_reflns_theta_full 27.47
_diffrn_reflns_theta_max 27.47
_diffrn_reflns_theta_min 2.76
_exptl_absorpt_coefficient_mu 0.219
_exptl_absorpt_correction_T_max 0.957
_exptl_absorpt_correction_T_min 0.953
_exptl_absorpt_correction_type multi-scan
_exptl_crystal_colour yellow
_exptl_crystal_density_diffrn 1.455
_exptl_crystal_density_method 'not measured'
_exptl_crystal_description block
_exptl_crystal_F_000 696
_exptl_crystal_size_max 0.22
_exptl_crystal_size_mid 0.20
_exptl_crystal_size_min 0.20
_refine_diff_density_max 0.474
_refine_diff_density_min -0.299
_refine_diff_density_rms 0.076
_refine_ls_extinction_method none
_refine_ls_goodness_of_fit_ref 1.119
_refine_ls_hydrogen_treatment mixed
_refine_ls_matrix_type full
_refine_ls_number_parameters 203
_refine_ls_number_reflns 3454
_refine_ls_number_restraints 0
_refine_ls_restrained_S_all 1.119
_refine_ls_R_factor_all 0.0855
_refine_ls_R_factor_gt 0.0645
_refine_ls_shift/su_max 0.000
_refine_ls_shift/su_mean 0.000
_refine_ls_structure_factor_coef Fsqd
_refine_ls_weighting_details 'calc w=1/[\s^2^(Fo^2^)+(0.0824P)^2^+1.1307P] where P=(Fo^2^+2Fc^2^)/3'
_refine_ls_weighting_scheme calc
_refine_ls_wR_factor_gt 0.1681
_refine_ls_wR_factor_ref 0.1860
_reflns_number_gt 2788
_reflns_number_total 3477
_reflns_threshold_expression >2sigma(I)
_cod_data_source_file c8nj03845g2.cif
_cod_data_source_block 1-223K
_cod_depositor_comments
;
The following automatic conversions were performed:

'_exptl_absorpt_correction_type' value 'Multi-scan' changed to
'multi-scan' according to
/home/data/users/saulius/crontab/automatic-downloads/rss-feeds/RSC/lib/dictionaries/cif_core.dic
dictionary named 'cif_core.dic' version 2.4.2 from 2011-04-26.

Automatic conversion script
Id: cif_fix_values 4973 2017-02-22 13:04:09Z antanas 

 Adding full bibliography for 7057955--7057958.cif.
;
_cod_original_sg_symbol_H-M 'P 21/n'
_cod_database_code 7057955

loop_
_symmetry_equiv_pos_as_xyz
'x, y, z'
'-x+1/2, y+1/2, -z+1/2'
'-x, -y, -z'
'x-1/2, -y-1/2, z-1/2'

loop_
_atom_site_label
_atom_site_type_symbol
_atom_site_fract_x
_atom_site_fract_y
_atom_site_fract_z
_atom_site_U_iso_or_equiv
_atom_site_adp_type
_atom_site_occupancy
_atom_site_symmetry_multiplicity
_atom_site_calc_flag
_atom_site_refinement_flags
C1 C 0.3786(3) 0.54372(14) 0.2817(4) 0.0271(6) Uani 1 1 d .
C2 C 0.4975(3) 0.57339(14) 0.2945(4) 0.0263(6) Uani 1 1 d .
C3 C 0.5980(3) 0.53873(15) 0.2647(4) 0.0291(6) Uani 1 1 d .
H3 H 0.6710 0.5611 0.2726 0.035 Uiso 1 1 calc R
C4 C 0.5893(3) 0.47016(14) 0.2228(4) 0.0274(6) Uani 1 1 d .
C5 C 0.4799(3) 0.43690(14) 0.2049(4) 0.0283(6) Uani 1 1 d .
H5 H 0.4745 0.3911 0.1739 0.034 Uiso 1 1 calc R
C6 C 0.3800(3) 0.47154(14) 0.2329(4) 0.0281(6) Uani 1 1 d .
C7 C 0.3499(3) 0.20698(18) 0.0756(6) 0.0458(9) Uani 1 1 d .
H7A H 0.2768 0.1838 0.0853 0.069 Uiso 1 1 calc R
H7B H 0.3589 0.2085 -0.0595 0.069 Uiso 1 1 calc R
H7C H 0.3470 0.2522 0.1249 0.069 Uiso 1 1 calc R
C8 C 0.4538(3) 0.15679(19) 0.4657(5) 0.0442(8) Uani 1 1 d .
H8A H 0.4504 0.2013 0.5197 0.066 Uiso 1 1 calc R
H8B H 0.5198 0.1323 0.5416 0.066 Uiso 1 1 calc R
H8C H 0.3801 0.1333 0.4694 0.066 Uiso 1 1 calc R
C9 C 0.4858(3) 0.08087(16) 0.1186(6) 0.0460(9) Uani 1 1 d .
H9A H 0.4179 0.0542 0.1372 0.069 Uiso 1 1 calc R
H9B H 0.5585 0.0597 0.1846 0.069 Uiso 1 1 calc R
H9C H 0.4870 0.0843 -0.0194 0.069 Uiso 1 1 calc R
C10 C 0.6106(3) 0.20947(16) 0.2104(5) 0.0340(7) Uani 1 1 d .
H10A H 0.6035 0.2544 0.2637 0.041 Uiso 1 1 calc R
H10B H 0.6771 0.1869 0.2943 0.041 Uiso 1 1 calc R
C11 C 0.6395(3) 0.21634(18) 0.0018(5) 0.0434(8) Uani 1 1 d .
H11A H 0.6542 0.1723 -0.0475 0.065 Uiso 1 1 calc R
H11B H 0.7097 0.2440 0.0072 0.065 Uiso 1 1 calc R
H11C H 0.5727 0.2369 -0.0839 0.065 Uiso 1 1 calc R
N1 N 0.5139(2) 0.64476(13) 0.3392(4) 0.0344(6) Uani 1 1 d .
N2 N 0.6944(2) 0.43303(14) 0.1967(4) 0.0357(6) Uani 1 1 d .
N3 N 0.2690(2) 0.43331(13) 0.2123(4) 0.0377(6) Uani 1 1 d .
O1 O 0.28698(19) 0.57584(11) 0.2975(4) 0.0385(5) Uani 1 1 d .
O2 O 0.4538(3) 0.67110(12) 0.4482(4) 0.0539(7) Uani 1 1 d .
O3 O 0.5879(3) 0.67622(12) 0.2636(5) 0.0626(8) Uani 1 1 d .
O4 O 0.7895(2) 0.46455(14) 0.2043(4) 0.0518(7) Uani 1 1 d .
O5 O 0.6855(2) 0.37207(11) 0.1645(4) 0.0491(7) Uani 1 1 d .
O6 O 0.2578(3) 0.38320(15) 0.1039(5) 0.0690(9) Uani 1 1 d .
O7 O 0.1928(2) 0.44982(13) 0.3059(5) 0.0611(8) Uani 1 1 d .
P1 P 0.47458(6) 0.16317(4) 0.21739(12) 0.0279(2) Uani 1 1 d .

loop_
_atom_site_aniso_label
_atom_site_aniso_U_11
_atom_site_aniso_U_22
_atom_site_aniso_U_33
_atom_site_aniso_U_23
_atom_site_aniso_U_13
_atom_site_aniso_U_12
C1 0.0306(14) 0.0273(14) 0.0234(14) 0.0005(11) 0.0047(11) 0.0023(11)
C2 0.0303(14) 0.0256(13) 0.0228(13) 0.0005(11) 0.0042(11) 0.0014(11)
C3 0.0263(13) 0.0356(15) 0.0241(14) 0.0007(11) 0.0015(11) 0.0017(11)
C4 0.0301(14) 0.0313(14) 0.0216(13) 0.0025(11) 0.0072(11) 0.0083(11)
C5 0.0388(16) 0.0238(13) 0.0234(14) 0.0037(11) 0.0083(12) 0.0040(11)
C6 0.0319(14) 0.0264(13) 0.0271(14) 0.0026(11) 0.0086(11) 0.0002(11)
C7 0.0297(16) 0.0424(18) 0.063(2) 0.0152(17) 0.0022(15) 0.0003(13)
C8 0.0420(18) 0.050(2) 0.0417(19) -0.0010(16) 0.0116(15) -0.0069(15)
C9 0.0403(18) 0.0307(16) 0.070(3) -0.0105(16) 0.0174(17) -0.0063(13)
C10 0.0304(15) 0.0332(15) 0.0384(17) -0.0009(13) 0.0064(13) -0.0048(12)
C11 0.0388(17) 0.0447(18) 0.049(2) 0.0050(16) 0.0149(16) -0.0055(14)
N1 0.0319(13) 0.0279(12) 0.0431(15) -0.0006(11) 0.0065(11) 0.0012(10)
N2 0.0350(14) 0.0406(15) 0.0314(14) 0.0010(11) 0.0061(11) 0.0097(11)
N3 0.0363(14) 0.0325(13) 0.0465(16) -0.0010(12) 0.0137(12) -0.0038(11)
O1 0.0309(11) 0.0331(11) 0.0531(14) -0.0028(10) 0.0123(10) 0.0061(9)
O2 0.0699(18) 0.0340(12) 0.0636(18) -0.0173(12) 0.0273(15) -0.0006(12)
O3 0.0517(16) 0.0360(13) 0.107(3) -0.0038(15) 0.0333(17) -0.0101(12)
O4 0.0302(12) 0.0574(15) 0.0684(18) -0.0150(14) 0.0111(12) 0.0045(11)
O5 0.0538(15) 0.0323(12) 0.0666(17) 0.0032(12) 0.0250(13) 0.0144(11)
O6 0.0573(17) 0.0569(17) 0.096(2) -0.0404(17) 0.0239(17) -0.0229(14)
O7 0.0488(16) 0.0460(15) 0.099(2) -0.0084(15) 0.0415(16) -0.0076(12)
P1 0.0238(4) 0.0240(4) 0.0356(4) -0.0010(3) 0.0048(3) -0.0015(3)

loop_
_atom_type_symbol
_atom_type_description
_atom_type_scat_dispersion_real
_atom_type_scat_dispersion_imag
_atom_type_scat_source
C C 0.0033 0.0016 'International Tables Vol C Tables 4.2.6.8 and 6.1.1.4'
H H 0.0000 0.0000 'International Tables Vol C Tables 4.2.6.8 and 6.1.1.4'
N N 0.0061 0.0033 'International Tables Vol C Tables 4.2.6.8 and 6.1.1.4'
O O 0.0106 0.0060 'International Tables Vol C Tables 4.2.6.8 and 6.1.1.4'
P P 0.1023 0.0942 'International Tables Vol C Tables 4.2.6.8 and 6.1.1.4'

loop_
_geom_angle_atom_site_label_1
_geom_angle_atom_site_label_2
_geom_angle_atom_site_label_3
_geom_angle
O1 C1 C2 124.7(3)
O1 C1 C6 124.4(3)
C2 C1 C6 110.8(2)
C3 C2 N1 116.1(3)
C3 C2 C1 124.9(3)
N1 C2 C1 119.0(2)
C2 C3 C4 119.3(3)
C2 C3 H3 120.4
C4 C3 H3 120.4
C3 C4 C5 120.6(3)
C3 C4 N2 119.8(3)
C5 C4 N2 119.6(3)
C6 C5 C4 119.9(3)
C6 C5 H5 120.0
C4 C5 H5 120.0
C5 C6 N3 116.8(3)
C5 C6 C1 124.4(3)
N3 C6 C1 118.8(3)
P1 C7 H7A 109.5
P1 C7 H7B 109.5
H7A C7 H7B 109.5
P1 C7 H7C 109.5
H7A C7 H7C 109.5
H7B C7 H7C 109.5
P1 C8 H8A 109.5
P1 C8 H8B 109.5
H8A C8 H8B 109.5
P1 C8 H8C 109.5
H8A C8 H8C 109.5
H8B C8 H8C 109.5
P1 C9 H9A 109.5
P1 C9 H9B 109.5
H9A C9 H9B 109.5
P1 C9 H9C 109.5
H9A C9 H9C 109.5
H9B C9 H9C 109.5
C11 C10 P1 113.7(2)
C11 C10 H10A 108.8
P1 C10 H10A 108.8
C11 C10 H10B 108.8
P1 C10 H10B 108.8
H10A C10 H10B 107.7
C10 C11 H11A 109.5
C10 C11 H11B 109.5
H11A C11 H11B 109.5
C10 C11 H11C 109.5
H11A C11 H11C 109.5
H11B C11 H11C 109.5
O2 N1 O3 123.2(3)
O2 N1 C2 118.8(3)
O3 N1 C2 118.0(3)
O5 N2 O4 122.9(3)
O5 N2 C4 118.9(3)
O4 N2 C4 118.2(3)
O7 N3 O6 122.5(3)
O7 N3 C6 119.7(3)
O6 N3 C6 117.7(3)
C9 P1 C8 109.74(18)
C9 P1 C7 109.80(18)
C8 P1 C7 109.29(18)
C9 P1 C10 109.36(16)
C8 P1 C10 109.30(16)
C7 P1 C10 109.33(16)

loop_
_geom_bond_atom_site_label_1
_geom_bond_atom_site_label_2
_geom_bond_distance
C1 O1 1.238(3)
C1 C2 1.456(4)
C1 C6 1.467(4)
C2 C3 1.377(4)
C2 N1 1.448(4)
C3 C4 1.386(4)
C3 H3 0.9300
C4 C5 1.388(4)
C4 N2 1.438(4)
C5 C6 1.366(4)
C5 H5 0.9300
C6 N3 1.451(4)
C7 P1 1.785(3)
C7 H7A 0.9600
C7 H7B 0.9600
C7 H7C 0.9600
C8 P1 1.782(4)
C8 H8A 0.9600
C8 H8B 0.9600
C8 H8C 0.9600
C9 P1 1.778(3)
C9 H9A 0.9600
C9 H9B 0.9600
C9 H9C 0.9600
C10 C11 1.545(5)
C10 P1 1.800(3)
C10 H10A 0.9700
C10 H10B 0.9700
C11 H11A 0.9600
C11 H11B 0.9600
C11 H11C 0.9600
N1 O2 1.223(4)
N1 O3 1.236(4)
N2 O5 1.226(4)
N2 O4 1.237(4)
N3 O7 1.217(4)
N3 O6 1.235(4)

loop_
_geom_hbond_atom_site_label_D
_geom_hbond_atom_site_label_H
_geom_hbond_atom_site_label_A
_geom_hbond_distance_DH
_geom_hbond_distance_HA
_geom_hbond_distance_DA
_geom_hbond_angle_DHA
_geom_hbond_site_symmetry_A
C11 H11C O3 0.96 2.64 3.569(5) 164.0 3_665
C10 H10B O6 0.97 2.57 3.442(4) 149.5 4_666
C10 H10A O5 0.97 2.64 3.354(4) 130.4 .
C10 H10A O2 0.97 2.66 3.512(4) 147.4 3_666
C9 H9B O4 0.96 2.57 3.477(5) 158.3 2_645
C9 H9A O7 0.96 2.48 3.387(4) 156.6 2_545
C9 H9A O1 0.96 2.48 3.250(4) 136.8 2_545
C8 H8C O1 0.96 2.64 3.383(4) 134.6 2_545
C7 H7A O2 0.96 2.59 3.485(5) 155.3 2_545
C7 H7A O1 0.96 2.44 3.226(4) 139.0 2_545
C7 H7A O1 0.96 2.44 3.226(4) 139.0 2_545
C7 H7A O2 0.96 2.59 3.485(5) 155.3 2_545
C8 H8C O1 0.96 2.64 3.383(4) 134.6 2_545
C9 H9A O1 0.96 2.48 3.250(4) 136.8 2_545
C9 H9A O7 0.96 2.48 3.387(4) 156.6 2_545
C9 H9B O4 0.96 2.57 3.477(5) 158.3 2_645
C10 H10A O2 0.97 2.66 3.512(4) 147.4 3_666
C10 H10A O5 0.97 2.64 3.354(4) 130.4 .
C10 H10B O6 0.97 2.57 3.442(4) 149.5 4_666
C11 H11C O3 0.96 2.64 3.569(5) 164.0 3_665

loop_
_geom_torsion_atom_site_label_1
_geom_torsion_atom_site_label_2
_geom_torsion_atom_site_label_3
_geom_torsion_atom_site_label_4
_geom_torsion
O1 C1 C2 C3 -175.7(3)
C6 C1 C2 C3 0.1(4)
O1 C1 C2 N1 3.5(4)
C6 C1 C2 N1 179.3(2)
N1 C2 C3 C4 179.5(3)
C1 C2 C3 C4 -1.3(4)
C2 C3 C4 C5 2.0(4)
C2 C3 C4 N2 -178.3(3)
C3 C4 C5 C6 -1.4(4)
N2 C4 C5 C6 178.9(3)
C4 C5 C6 N3 -179.8(3)
C4 C5 C6 C1 0.2(4)
O1 C1 C6 C5 176.3(3)
C2 C1 C6 C5 0.5(4)
O1 C1 C6 N3 -3.8(4)
C2 C1 C6 N3 -179.6(2)
C3 C2 N1 O2 -147.5(3)
C1 C2 N1 O2 33.3(4)
C3 C2 N1 O3 32.9(4)
C1 C2 N1 O3 -146.3(3)
C3 C4 N2 O5 178.2(3)
C5 C4 N2 O5 -2.0(4)
C3 C4 N2 O4 -3.1(4)
C5 C4 N2 O4 176.7(3)
C5 C6 N3 O7 150.5(3)
C1 C6 N3 O7 -29.5(4)
C5 C6 N3 O6 -26.9(4)
C1 C6 N3 O6 153.1(3)
C11 C10 P1 C9 58.2(3)
C11 C10 P1 C8 178.3(2)
C11 C10 P1 C7 -62.1(3)
